data_1524134
loop_
_publ_author_name
'Buschow, K.H.J.'
'van der Goot, A.S.'

_publ_section_title
;
 The crystal structure of rare-earth cobalt compounds of the type R3 Co
;
_journal_name_full 'Journal of the Less-Common Metals'
_journal_page_first 309
_journal_page_last 311
_journal_volume 18
_journal_year 1969
_chemical_formula_sum 'Co Ho3'
_space_group_IT_number 62
_symmetry_space_group_name_Hall '-P 2ac 2n'
_symmetry_space_group_name_H-M 'P n m a'
_cell_angle_alpha 90
_cell_angle_beta 90
_cell_angle_gamma 90
_cell_formula_units_Z 4
_cell_length_a 6.92
_cell_length_b 9.293
_cell_length_c 6.213
_cell_volume 399.543
_citation_journal_id_ASTM JCOMAH
_cod_data_source_file Buschow_JCOMAH_1969_1061.cif
_cod_data_source_block Co1Ho3
_cod_original_cell_volume 399.5429
_cod_original_formula_sum 'Co1 Ho3'
_cod_database_code 1524134

loop_
_symmetry_equiv_pos_as_xyz
x,y,z
-x+1/2,-y,z+1/2
x+1/2,-y+1/2,-z+1/2
-x,y+1/2,-z
-x,-y,-z
x-1/2,y,-z-1/2
-x-1/2,y-1/2,z-1/2
x,-y-1/2,z

loop_
_atom_site_label
_atom_site_type_symbol
_atom_site_fract_x
_atom_site_fract_y
_atom_site_fract_z
_atom_site_occupancy
_atom_site_U_iso_or_equiv
Co1 Co 0.391 0.25 0.936 1 0.0
Ho2 Ho 0.18 0.064 0.68 1 0.0
Ho1 Ho 0.033 0.25 0.135 1 0.0
